data_2232032
loop_
_publ_author_name
'Narayanan, P.'
'Sethusankar, K.'
'Ramachandiran, K.'
'Perumal, P. T.'

_publ_section_title
;
 2-Methyl-3-{2-nitro-1-[2-(prop-2-yn-1-yloxy)phenyl]ethyl}-1<i>H</i>-indole
;
_journal_coeditor_code RK2291
_journal_issue 10
_journal_name_full 'Acta Crystallographica Section E'
_journal_page_first o2658
_journal_paper_doi 10.1107/S1600536811036907
_journal_volume 67
_journal_year 2011
_chemical_formula_iupac 'C20 H18 N2 O3'
_chemical_formula_moiety 'C20 H18 N2 O3'
_chemical_formula_sum 'C20 H18 N2 O3'
_chemical_formula_weight 334.36
_chemical_name_systematic
;
2-Methyl-3-{2-nitro-1-[2-(prop-2-yn-1-yloxy)phenyl]ethyl}-1<i>H</i>-indole
;
_space_group_IT_number 88
_symmetry_cell_setting tetragonal
_symmetry_space_group_name_Hall '-I 4ad'
_symmetry_space_group_name_H-M 'I 41/a :2'
_atom_sites_solution_hydrogens geom
_atom_sites_solution_primary direct
_atom_sites_solution_secondary difmap
_audit_creation_method SHELXL97
_cell_angle_alpha 90.00
_cell_angle_beta 90.00
_cell_angle_gamma 90.00
_cell_formula_units_Z 16
_cell_length_a 23.3474(7)
_cell_length_b 23.3474(7)
_cell_length_c 12.8536(7)
_cell_measurement_reflns_used 3954
_cell_measurement_temperature 295(2)
_cell_measurement_theta_max 27.32
_cell_measurement_theta_min 2.47
_cell_volume 7006.5(5)
_computing_cell_refinement '<i>SAINT</i> (Bruker, 2008)'
_computing_data_collection '<i>APEX2</i> (Bruker, 2008)'
_computing_data_reduction '<i>SAINT</i> (Bruker, 2008)'
_computing_molecular_graphics
;
<i>ORTEP-3</i> (Farrugia, 1997) and <i>Mercury</i> (Macrae <i>et
al.</i>, 2008)
;
_computing_publication_material '<i>SHELXL97</i> (Sheldrick, 2008) and <i>PLATON</i> (Spek, 2009)'
_computing_structure_refinement '<i>SHELXL97</i> (Sheldrick, 2008)'
_computing_structure_solution '<i>SHELXS97</i> (Sheldrick, 2008)'
_diffrn_ambient_temperature 295(2)
_diffrn_measured_fraction_theta_full 0.999
_diffrn_measured_fraction_theta_max 0.999
_diffrn_measurement_device_type 'Bruker Kappa APEXII'
_diffrn_measurement_method '\w and \f'
_diffrn_radiation_monochromator graphite
_diffrn_radiation_source 'fine--focus sealed tube'
_diffrn_radiation_type MoK\a
_diffrn_radiation_wavelength 0.71073
_diffrn_reflns_av_R_equivalents 0.0340
_diffrn_reflns_av_sigmaI/netI 0.0208
_diffrn_reflns_limit_h_max 30
_diffrn_reflns_limit_h_min -30
_diffrn_reflns_limit_k_max 30
_diffrn_reflns_limit_k_min -30
_diffrn_reflns_limit_l_max 16
_diffrn_reflns_limit_l_min -16
_diffrn_reflns_number 31091
_diffrn_reflns_theta_full 27.32
_diffrn_reflns_theta_max 27.32
_diffrn_reflns_theta_min 2.47
_diffrn_standards_decay_% 0
_diffrn_standards_interval_count 0
_diffrn_standards_interval_time 0
_diffrn_standards_number 0
_exptl_absorpt_coefficient_mu 0.086
_exptl_absorpt_correction_type none
_exptl_crystal_colour brown
_exptl_crystal_density_diffrn 1.268
_exptl_crystal_density_method 'not measured'
_exptl_crystal_description block
_exptl_crystal_F_000 2816
_exptl_crystal_size_max 0.30
_exptl_crystal_size_mid 0.25
_exptl_crystal_size_min 0.20
_refine_diff_density_max 0.351
_refine_diff_density_min -0.295
_refine_ls_extinction_method none
_refine_ls_goodness_of_fit_ref 1.030
_refine_ls_hydrogen_treatment mixed
_refine_ls_matrix_type full
_refine_ls_number_parameters 231
_refine_ls_number_reflns 3954
_refine_ls_number_restraints 0
_refine_ls_restrained_S_all 1.030
_refine_ls_R_factor_all 0.0809
_refine_ls_R_factor_gt 0.0491
_refine_ls_shift/su_max 0.001
_refine_ls_shift/su_mean 0.000
_refine_ls_structure_factor_coef Fsqd
_refine_ls_weighting_details 'calc w=1/[\s^2^(Fo^2^)+(0.0610P)^2^+4.4075P] where P=(Fo^2^+2Fc^2^)/3'
_refine_ls_weighting_scheme calc
_refine_ls_wR_factor_gt 0.1219
_refine_ls_wR_factor_ref 0.1487
_reflns_number_gt 2629
_reflns_number_total 3954
_reflns_threshold_expression I>2\s(I)
_cod_data_source_file rk2291.cif
_cod_data_source_block I
_cod_original_sg_symbol_H-M 'I 41/a'
_cod_database_code 2232032
_cod_database_fobs_code 2232032

loop_
_symmetry_equiv_pos_as_xyz
'x, y, z'
'-x+1/2, -y, z+1/2'
'-y+3/4, x+1/4, z+1/4'
'y+3/4, -x+3/4, z+3/4'
'x+1/2, y+1/2, z+1/2'
'-x+1, -y+1/2, z+1'
'-y+5/4, x+3/4, z+3/4'
'y+5/4, -x+5/4, z+5/4'
'-x, -y, -z'
'x-1/2, y, -z-1/2'
'y-3/4, -x-1/4, -z-1/4'
'-y-3/4, x-3/4, -z-3/4'
'-x+1/2, -y+1/2, -z+1/2'
'x, y+1/2, -z'
'y-1/4, -x+1/4, -z+1/4'
'-y-1/4, x-1/4, -z-1/4'

loop_
_atom_site_type_symbol
_atom_site_label
_atom_site_fract_x
_atom_site_fract_y
_atom_site_fract_z
_atom_site_U_iso_or_equiv
_atom_site_adp_type
_atom_site_calc_flag
_atom_site_refinement_flags
_atom_site_occupancy
_atom_site_symmetry_multiplicity
C C1 0.57180(8) 0.58359(8) 0.28887(15) 0.0561(5) Uani d . 1 1
H H1 0.6050 0.5907 0.2511 0.067 Uiso calc R 1 1
C C2 0.54456(11) 0.62723(10) 0.34038(18) 0.0739(6) Uani d . 1 1
H H2 0.5595 0.6641 0.3365 0.089 Uiso calc R 1 1
C C3 0.49531(12) 0.61764(12) 0.39812(19) 0.0837(7) Uani d . 1 1
H H3 0.4784 0.6480 0.4335 0.100 Uiso calc R 1 1
C C4 0.47114(10) 0.56413(12) 0.40392(16) 0.0746(6) Uani d . 1 1
H H4 0.4379 0.5577 0.4421 0.090 Uiso calc R 1 1
C C5 0.49805(8) 0.52014(9) 0.35072(14) 0.0567(5) Uani d . 1 1
C C6 0.54906(7) 0.52835(8) 0.29372(12) 0.0471(4) Uani d . 1 1
C C7 0.56448(7) 0.47343(7) 0.25110(12) 0.0456(4) Uani d . 1 1
C C8 0.52332(8) 0.43530(9) 0.28289(14) 0.0574(5) Uani d . 1 1
C C9 0.51646(12) 0.37274(10) 0.2625(2) 0.0854(7) Uani d . 1 1
H H9A 0.4937 0.3559 0.3167 0.128 Uiso calc R 1 1
H H9B 0.5535 0.3548 0.2610 0.128 Uiso calc R 1 1
H H9C 0.4978 0.3673 0.1967 0.128 Uiso calc R 1 1
C C10 0.61764(7) 0.45897(7) 0.19019(12) 0.0461(4) Uani d . 1 1
H H10 0.6150 0.4185 0.1703 0.055 Uiso calc R 1 1
C C11 0.67081(8) 0.46567(9) 0.25835(14) 0.0556(5) Uani d . 1 1
H H11A 0.7049 0.4568 0.2182 0.067 Uiso calc R 1 1
H H11B 0.6738 0.5049 0.2826 0.067 Uiso calc R 1 1
C C12 0.62457(7) 0.49375(7) 0.09048(12) 0.0466(4) Uani d . 1 1
C C13 0.66337(9) 0.53799(9) 0.07902(15) 0.0608(5) Uani d . 1 1
H H13 0.6877 0.5469 0.1339 0.073 Uiso calc R 1 1
C C14 0.66695(11) 0.56947(10) -0.01207(17) 0.0747(6) Uani d . 1 1
H H14 0.6936 0.5989 -0.0182 0.090 Uiso calc R 1 1
C C15 0.63101(11) 0.55691(10) -0.09283(17) 0.0741(6) Uani d . 1 1
H H15 0.6327 0.5785 -0.1536 0.089 Uiso calc R 1 1
C C16 0.59234(10) 0.51273(9) -0.08517(14) 0.0627(5) Uani d . 1 1
H H16 0.5681 0.5044 -0.1406 0.075 Uiso calc R 1 1
C C17 0.58959(8) 0.48052(8) 0.00541(13) 0.0486(4) Uani d . 1 1
C C18 0.52168(9) 0.41607(9) -0.06941(14) 0.0626(5) Uani d . 1 1
H H18A 0.5476 0.4081 -0.1266 0.075 Uiso calc R 1 1
H H18B 0.4952 0.4458 -0.0912 0.075 Uiso calc R 1 1
C C19 0.49038(9) 0.36474(10) -0.04196(16) 0.0655(5) Uani d . 1 1
C C20 0.46475(12) 0.32315(15) -0.0253(2) 0.0902(8) Uani d . 1 1
N N1 0.48348(7) 0.46368(8) 0.34151(12) 0.0659(5) Uani d . 1 1
H H1A 0.4536 0.4482 0.3687 0.079 Uiso calc R 1 1
N N2 0.66652(9) 0.42633(9) 0.34832(17) 0.0796(6) Uani d . 1 1
O O1 0.66570(12) 0.44706(10) 0.43438(16) 0.1362(10) Uani d . 1 1
O O2 0.66138(13) 0.37606(8) 0.3327(2) 0.1423(10) Uani d . 1 1
O O3 0.55338(6) 0.43482(6) 0.01938(9) 0.0586(4) Uani d . 1 1
H H20 0.4442(13) 0.2919(12) -0.011(2) 0.118(11) Uiso d . 1 1

loop_
_atom_site_aniso_label
_atom_site_aniso_U_11
_atom_site_aniso_U_22
_atom_site_aniso_U_33
_atom_site_aniso_U_12
_atom_site_aniso_U_13
_atom_site_aniso_U_23
C1 0.0576(11) 0.0581(11) 0.0526(10) 0.0033(9) -0.0041(9) 0.0056(9)
C2 0.0856(16) 0.0634(13) 0.0727(14) 0.0126(11) -0.0077(12) 0.0021(11)
C3 0.0949(18) 0.0863(17) 0.0700(15) 0.0366(14) -0.0004(13) -0.0033(13)
C4 0.0628(13) 0.1061(19) 0.0551(12) 0.0235(13) 0.0091(10) 0.0114(12)
C5 0.0506(10) 0.0771(13) 0.0423(9) 0.0048(9) -0.0010(8) 0.0119(9)
C6 0.0461(9) 0.0606(10) 0.0346(8) 0.0030(8) -0.0055(7) 0.0109(7)
C7 0.0482(9) 0.0536(10) 0.0351(8) -0.0032(7) -0.0042(7) 0.0098(7)
C8 0.0602(11) 0.0666(12) 0.0453(9) -0.0122(9) -0.0003(8) 0.0121(9)
C9 0.1018(18) 0.0704(15) 0.0841(16) -0.0319(13) 0.0091(14) 0.0090(12)
C10 0.0505(9) 0.0473(9) 0.0405(8) 0.0002(7) -0.0030(7) 0.0045(7)
C11 0.0536(10) 0.0630(11) 0.0503(10) 0.0055(9) -0.0033(8) 0.0066(9)
C12 0.0496(9) 0.0515(9) 0.0387(8) 0.0034(7) 0.0057(7) 0.0033(7)
C13 0.0667(12) 0.0661(12) 0.0497(10) -0.0107(9) 0.0081(9) 0.0049(9)
C14 0.0923(16) 0.0709(14) 0.0610(13) -0.0162(12) 0.0210(12) 0.0106(11)
C15 0.1057(18) 0.0701(13) 0.0466(11) 0.0043(12) 0.0202(11) 0.0167(10)
C16 0.0816(14) 0.0664(12) 0.0400(10) 0.0116(11) 0.0039(9) 0.0073(9)
C17 0.0527(10) 0.0539(10) 0.0392(8) 0.0083(8) 0.0044(7) 0.0031(7)
C18 0.0674(12) 0.0758(13) 0.0447(10) 0.0065(10) -0.0129(9) -0.0074(9)
C19 0.0575(12) 0.0849(15) 0.0542(11) 0.0005(11) -0.0083(9) -0.0130(11)
C20 0.0810(17) 0.109(2) 0.0808(17) -0.0283(17) -0.0087(13) -0.0050(16)
N1 0.0560(9) 0.0874(12) 0.0542(9) -0.0139(9) 0.0098(8) 0.0156(9)
N2 0.0929(14) 0.0688(12) 0.0771(13) -0.0006(10) -0.0388(11) 0.0223(10)
O1 0.211(3) 0.1348(18) 0.0629(11) -0.0503(17) -0.0414(14) 0.0353(12)
O2 0.209(3) 0.0599(11) 0.158(2) 0.0096(13) -0.0778(19) 0.0308(12)
O3 0.0645(8) 0.0686(8) 0.0428(7) -0.0091(6) -0.0115(6) 0.0054(6)

loop_
_atom_type_symbol
_atom_type_description
_atom_type_scat_dispersion_real
_atom_type_scat_dispersion_imag
_atom_type_scat_source
C C 0.0033 0.0016 'International Tables Vol C Tables 4.2.6.8 and 6.1.1.4'
H H 0.0000 0.0000 'International Tables Vol C Tables 4.2.6.8 and 6.1.1.4'
N N 0.0061 0.0033 'International Tables Vol C Tables 4.2.6.8 and 6.1.1.4'
O O 0.0106 0.0060 'International Tables Vol C Tables 4.2.6.8 and 6.1.1.4'

loop_
_geom_angle_atom_site_label_1
_geom_angle_atom_site_label_2
_geom_angle_atom_site_label_3
_geom_angle
C2 C1 C6 119.24(19)
C2 C1 H1 120.4
C6 C1 H1 120.4
C1 C2 C3 121.5(2)
C1 C2 H2 119.2
C3 C2 H2 119.2
C4 C3 C2 121.1(2)
C4 C3 H3 119.4
C2 C3 H3 119.4
C3 C4 C5 117.5(2)
C3 C4 H4 121.3
C5 C4 H4 121.3
N1 C5 C4 130.19(19)
N1 C5 C6 107.22(17)
C4 C5 C6 122.6(2)
C1 C6 C5 118.00(17)
C1 C6 C7 135.28(16)
C5 C6 C7 106.71(16)
C8 C7 C6 106.82(16)
C8 C7 C10 125.92(17)
C6 C7 C10 127.11(15)
N1 C8 C7 109.02(18)
N1 C8 C9 119.85(18)
C7 C8 C9 131.1(2)
C8 C9 H9A 109.5
C8 C9 H9B 109.5
H9A C9 H9B 109.5
C8 C9 H9C 109.5
H9A C9 H9C 109.5
H9B C9 H9C 109.5
C7 C10 C12 113.88(13)
C7 C10 C11 110.41(14)
C12 C10 C11 109.95(14)
C7 C10 H10 107.4
C12 C10 H10 107.4
C11 C10 H10 107.4
N2 C11 C10 109.25(15)
N2 C11 H11A 109.8
C10 C11 H11A 109.8
N2 C11 H11B 109.8
C10 C11 H11B 109.8
H11A C11 H11B 108.3
C13 C12 C17 117.67(16)
C13 C12 C10 123.84(16)
C17 C12 C10 118.49(15)
C12 C13 C14 121.8(2)
C12 C13 H13 119.1
C14 C13 H13 119.1
C15 C14 C13 119.4(2)
C15 C14 H14 120.3
C13 C14 H14 120.3
C14 C15 C16 120.67(19)
C14 C15 H15 119.7
C16 C15 H15 119.7
C15 C16 C17 119.8(2)
C15 C16 H16 120.1
C17 C16 H16 120.1
O3 C17 C16 124.02(17)
O3 C17 C12 115.38(14)
C16 C17 C12 120.60(18)
O3 C18 C19 108.69(16)
O3 C18 H18A 110.0
C19 C18 H18A 110.0
O3 C18 H18B 110.0
C19 C18 H18B 110.0
H18A C18 H18B 108.3
C20 C19 C18 176.5(2)
C19 C20 H20 178(2)
C5 N1 C8 110.22(15)
C5 N1 H1A 124.9
C8 N1 H1A 124.9
O2 N2 O1 123.0(2)
O2 N2 C11 119.0(2)
O1 N2 C11 117.9(2)
C17 O3 C18 116.90(14)

loop_
_geom_bond_atom_site_label_1
_geom_bond_atom_site_label_2
_geom_bond_distance
C1 C2 1.371(3)
C1 C6 1.396(3)
C1 H1 0.9300
C2 C3 1.387(3)
C2 H2 0.9300
C3 C4 1.373(4)
C3 H3 0.9300
C4 C5 1.384(3)
C4 H4 0.9300
C5 N1 1.367(3)
C5 C6 1.411(2)
C6 C7 1.440(3)
C7 C8 1.372(2)
C7 C10 1.506(2)
C8 N1 1.368(3)
C8 C9 1.492(3)
C9 H9A 0.9600
C9 H9B 0.9600
C9 H9C 0.9600
C10 C12 1.526(2)
C10 C11 1.528(2)
C10 H10 0.9800
C11 N2 1.480(3)
C11 H11A 0.9700
C11 H11B 0.9700
C12 C13 1.382(3)
C12 C17 1.399(2)
C13 C14 1.385(3)
C13 H13 0.9300
C14 C15 1.367(3)
C14 H14 0.9300
C15 C16 1.374(3)
C15 H15 0.9300
C16 C17 1.387(2)
C16 H16 0.9300
C17 O3 1.373(2)
C18 O3 1.429(2)
C18 C19 1.447(3)
C18 H18A 0.9700
C18 H18B 0.9700
C19 C20 1.160(4)
C20 H20 0.89(3)
N1 H1A 0.8600
N2 O2 1.197(3)
N2 O1 1.208(3)

loop_
_geom_hbond_atom_site_label_D
_geom_hbond_atom_site_label_H
_geom_hbond_atom_site_label_A
_geom_hbond_site_symmetry_A
_geom_hbond_distance_DH
_geom_hbond_distance_HA
_geom_hbond_distance_DA
_geom_hbond_angle_DHA
N1 H1A O2 16_656 0.86 2.14 2.997(2) 172.6
C11 H11A O1 7_544 0.97 2.52 3.433(3) 156.5
C15 H15 O1 8_453 0.93 2.57 3.315(3) 137.2

loop_
_geom_torsion_atom_site_label_1
_geom_torsion_atom_site_label_2
_geom_torsion_atom_site_label_3
_geom_torsion_atom_site_label_4
_geom_torsion
C6 C1 C2 C3 0.7(3)
C1 C2 C3 C4 -1.5(4)
C2 C3 C4 C5 0.5(3)
C3 C4 C5 N1 -179.0(2)
C3 C4 C5 C6 1.3(3)
C2 C1 C6 C5 1.0(3)
C2 C1 C6 C7 179.47(19)
N1 C5 C6 C1 178.18(15)
C4 C5 C6 C1 -2.0(3)
N1 C5 C6 C7 -0.71(19)
C4 C5 C6 C7 179.09(17)
C1 C6 C7 C8 -178.48(19)
C5 C6 C7 C8 0.12(18)
C1 C6 C7 C10 5.8(3)
C5 C6 C7 C10 -175.64(15)
C6 C7 C8 N1 0.52(19)
C10 C7 C8 N1 176.34(15)
C6 C7 C8 C9 179.6(2)
C10 C7 C8 C9 -4.6(3)
C8 C7 C10 C12 125.70(18)
C6 C7 C10 C12 -59.3(2)
C8 C7 C10 C11 -110.05(19)
C6 C7 C10 C11 64.9(2)
C7 C10 C11 N2 60.3(2)
C12 C10 C11 N2 -173.18(16)
C7 C10 C12 C13 105.5(2)
C11 C10 C12 C13 -19.0(2)
C7 C10 C12 C17 -74.2(2)
C11 C10 C12 C17 161.27(16)
C17 C12 C13 C14 1.7(3)
C10 C12 C13 C14 -178.07(18)
C12 C13 C14 C15 0.4(3)
C13 C14 C15 C16 -1.3(4)
C14 C15 C16 C17 0.1(3)
C15 C16 C17 O3 -178.42(18)
C15 C16 C17 C12 2.1(3)
C13 C12 C17 O3 177.55(16)
C10 C12 C17 O3 -2.7(2)
C13 C12 C17 C16 -2.9(3)
C10 C12 C17 C16 176.84(16)
C4 C5 N1 C8 -178.7(2)
C6 C5 N1 C8 1.1(2)
C7 C8 N1 C5 -1.0(2)
C9 C8 N1 C5 179.79(18)
C10 C11 N2 O2 58.0(3)
C10 C11 N2 O1 -118.6(2)
C16 C17 O3 C18 7.2(3)
C12 C17 O3 C18 -173.23(16)
C19 C18 O3 C17 174.73(16)
